data_4108111
loop_
_publ_author_name
'Jong-Dae Lee'
'Sung-Kwan Kim'
'Tae-Jin Kim'
'Won-Sik Han'
'Young-Joo Lee'
'Dae-Hwan Yoo'
'Minserk Cheong'
'Jaejung Ko'
'Sang Ook Kang'

_publ_contact_author_address
;
Department of Chemistry, Chosun University 375 Seosuk, Dong-gu, Gwangju
501-759, South Korea
Department of Chemistry, Korea University 208 Seochang, Chochiwon, Chungnam
339-700, South Korea
Samsung Total Petrochemicals Co., Catalyst and Process Development
Department of Chemistry and Reserch Institute For Basic Sciences
Kyung Hee University, Seoul 130-701, South Korea
;
_publ_contact_author_email sangok@korea.ac.kr
_publ_contact_author_fax 82-41-867-5396
_publ_contact_author_phone 82-41-860-1334
_publ_section_title
;
 Dicarbollylamine Ligand as a Tunable Template for \s,\s- and
 \p,\s-Bonding Modes: Syntheses, Structures, and Theoretical Studies of
 \h5:\h1-Coordinated Constrained-Geometry Group 13 Metal Complexes
;
_journal_name_full 'Journal of the American Chemical Society'
_journal_page_first 9904
_journal_page_last 9917
_journal_paper_doi 10.1021/ja802163q
_journal_volume 130
_journal_year 2008
_chemical_formula_sum 'C21 H37 Al B9 N'
_chemical_formula_weight 427.79
_chemical_name_systematic
;
 ?
;
_space_group_IT_number 2
_symmetry_cell_setting triclinic
_symmetry_space_group_name_Hall '-P 1'
_symmetry_space_group_name_H-M 'P -1'
_atom_sites_solution_hydrogens geom
_atom_sites_solution_primary direct
_atom_sites_solution_secondary difmap
_audit_creation_method SHELXL-97
_cell_angle_alpha 97.602(10)
_cell_angle_beta 101.047(9)
_cell_angle_gamma 91.297(10)
_cell_formula_units_Z 2
_cell_length_a 8.525(4)
_cell_length_b 10.739(5)
_cell_length_c 14.128(6)
_cell_measurement_reflns_used 1458
_cell_measurement_temperature 293(2)
_cell_measurement_theta_max 23.026
_cell_measurement_theta_min 2.581
_cell_volume 1256.8(10)
_computing_cell_refinement 'SMART (Bruker, 1999)'
_computing_data_collection 'SMART (Bruker, 1999)'
_computing_data_reduction 'SAINT-Plus (Bruker, 1999)'
_computing_molecular_graphics 'Ortep-3 for Windows (Farrugia, 1997)'
_computing_publication_material 'SHELXL-97 (Sheldrick, 1997)'
_computing_structure_refinement 'SHELXL-97 (Sheldrick, 1997)'
_computing_structure_solution 'SHELXS-97 (Sheldrick, 1997)'
_diffrn_ambient_temperature 293(2)
_diffrn_measured_fraction_theta_full 0.977
_diffrn_measured_fraction_theta_max 0.977
_diffrn_measurement_device_type 'Bruker SMART 1000 CCD diffractometer'
_diffrn_measurement_method \w-scans
_diffrn_radiation_monochromator graphite
_diffrn_radiation_source 'fine-focus sealed tube'
_diffrn_radiation_type MoK\a
_diffrn_radiation_wavelength 0.71073
_diffrn_reflns_av_R_equivalents 0.0262
_diffrn_reflns_av_sigmaI/netI 0.0816
_diffrn_reflns_limit_h_max 10
_diffrn_reflns_limit_h_min -11
_diffrn_reflns_limit_k_max 13
_diffrn_reflns_limit_k_min -14
_diffrn_reflns_limit_l_max 18
_diffrn_reflns_limit_l_min -14
_diffrn_reflns_number 9101
_diffrn_reflns_theta_full 28.31
_diffrn_reflns_theta_max 28.31
_diffrn_reflns_theta_min 1.92
_exptl_absorpt_coefficient_mu 0.091
_exptl_absorpt_correction_T_max 0.9902
_exptl_absorpt_correction_T_min 0.9743
_exptl_absorpt_correction_type multi-scan
_exptl_absorpt_process_details 'SADABS (Sheldrick, 1996)'
_exptl_crystal_colour colorless
_exptl_crystal_density_diffrn 1.130
_exptl_crystal_description block
_exptl_crystal_F_000 456
_exptl_crystal_size_max 0.29
_exptl_crystal_size_mid 0.21
_exptl_crystal_size_min 0.11
_refine_diff_density_max 0.332
_refine_diff_density_min -0.284
_refine_diff_density_rms 0.046
_refine_ls_extinction_method none
_refine_ls_goodness_of_fit_ref 0.962
_refine_ls_hydrogen_treatment constr
_refine_ls_matrix_type full
_refine_ls_number_parameters 293
_refine_ls_number_reflns 6106
_refine_ls_number_restraints 0
_refine_ls_restrained_S_all 0.962
_refine_ls_R_factor_all 0.1418
_refine_ls_R_factor_gt 0.0591
_refine_ls_shift/su_max 0.006
_refine_ls_shift/su_mean 0.001
_refine_ls_structure_factor_coef Fsqd
_refine_ls_weighting_details 'calc w=1/[\s^2^(Fo^2^)+(0.0998P)^2^+0.1046P] where P=(Fo^2^+2Fc^2^)/3'
_refine_ls_weighting_scheme calc
_refine_ls_wR_factor_gt 0.1538
_refine_ls_wR_factor_ref 0.1988
_reflns_number_gt 2963
_reflns_number_total 6106
_reflns_threshold_expression >2sigma(I)
_cod_data_source_file ja802163q-file003_kor075am.cif
_cod_data_source_block kor075am
_cod_database_code 4108111

loop_
_symmetry_equiv_pos_as_xyz
'x, y, z'
'-x, -y, -z'

loop_
_atom_site_label
_atom_site_type_symbol
_atom_site_fract_x
_atom_site_fract_y
_atom_site_fract_z
_atom_site_U_iso_or_equiv
_atom_site_adp_type
_atom_site_occupancy
_atom_site_symmetry_multiplicity
_atom_site_calc_flag
_atom_site_refinement_flags
Al Al -0.00578(10) 0.18016(8) 0.18990(6) 0.0418(2) Uani 1 1 d .
N N -0.1680(2) 0.1555(2) 0.27809(16) 0.0387(5) Uani 1 1 d .
B3 B 0.2850(4) 0.5774(3) 0.3819(3) 0.0539(9) Uani 1 1 d .
H3 H 0.3591 0.6375 0.4444 0.065 Uiso 1 1 calc R
B4 B 0.0746(4) 0.5881(3) 0.3510(3) 0.0498(8) Uani 1 1 d .
H4 H 0.0080 0.6545 0.3926 0.060 Uiso 1 1 calc R
B5 B 0.1553(4) 0.4533(3) 0.3971(2) 0.0443(8) Uani 1 1 d .
H5 H 0.1406 0.4329 0.4692 0.053 Uiso 1 1 calc R
B6 B 0.3298(4) 0.4187(3) 0.3485(2) 0.0463(8) Uani 1 1 d .
H6 H 0.4317 0.3760 0.3905 0.056 Uiso 1 1 calc R
B7 B 0.3556(4) 0.5330(3) 0.2702(3) 0.0526(9) Uani 1 1 d .
H7 H 0.4732 0.5656 0.2592 0.063 Uiso 1 1 calc R
B8 B 0.1953(5) 0.6358(3) 0.2748(3) 0.0556(9) Uani 1 1 d .
H8 H 0.2092 0.7360 0.2676 0.067 Uiso 1 1 calc R
B9 B 0.1835(4) 0.5169(3) 0.1736(3) 0.0530(9) Uani 1 1 d .
H9 H 0.1545 0.5094 0.0937 0.064 Uiso 1 1 calc R
B10 B 0.2805(4) 0.3755(3) 0.2202(3) 0.0477(8) Uani 1 1 d .
H10 H 0.3062 0.2996 0.1658 0.057 Uiso 1 1 calc R
B11 B 0.1490(4) 0.3363(3) 0.2972(2) 0.0411(7) Uani 1 1 d .
H11 H 0.1275 0.2362 0.3019 0.049 Uiso 1 1 calc R
H50 H 0.165(3) 0.393(3) 0.162(2) 0.051(8) Uiso 1 1 d .
C1 C 0.0082(3) 0.4373(2) 0.29259(19) 0.0392(6) Uani 1 1 d .
C2 C 0.0288(3) 0.5417(2) 0.2281(2) 0.0458(7) Uani 1 1 d .
C3 C -0.1629(3) 0.3971(2) 0.3003(2) 0.0439(7) Uani 1 1 d .
H3A H -0.2059 0.4646 0.3389 0.053 Uiso 1 1 calc R
H3B H -0.2295 0.3848 0.2356 0.053 Uiso 1 1 calc R
C4 C -0.1729(3) 0.2768(2) 0.3460(2) 0.0431(7) Uani 1 1 d .
H4A H -0.0847 0.2799 0.4012 0.052 Uiso 1 1 calc R
H4B H -0.2714 0.2749 0.3707 0.052 Uiso 1 1 calc R
C5 C -0.3366(3) 0.1217(3) 0.2226(2) 0.0475(7) Uani 1 1 d .
H5A H -0.4072 0.1266 0.2691 0.057 Uiso 1 1 calc R
H5B H -0.3673 0.1850 0.1804 0.057 Uiso 1 1 calc R
C6 C -0.3661(3) -0.0059(3) 0.1611(2) 0.0441(7) Uani 1 1 d .
C7 C -0.2994(4) -0.0395(3) 0.0801(2) 0.0650(9) Uani 1 1 d .
H7A H -0.2297 0.0175 0.0628 0.078 Uiso 1 1 calc R
C8 C -0.3344(4) -0.1568(3) 0.0238(3) 0.0735(10) Uani 1 1 d .
H8A H -0.2862 -0.1780 -0.0295 0.088 Uiso 1 1 calc R
C9 C -0.4380(4) -0.2404(3) 0.0461(3) 0.0663(9) Uani 1 1 d .
H9A H -0.4612 -0.3188 0.0084 0.080 Uiso 1 1 calc R
C10 C -0.5089(4) -0.2084(3) 0.1252(3) 0.0696(10) Uani 1 1 d .
H10A H -0.5820 -0.2647 0.1401 0.084 Uiso 1 1 calc R
C11 C -0.4719(4) -0.0930(3) 0.1824(2) 0.0573(8) Uani 1 1 d .
H11A H -0.5190 -0.0734 0.2363 0.069 Uiso 1 1 calc R
C12 C -0.1038(3) 0.0525(2) 0.3372(2) 0.0417(6) Uani 1 1 d .
H12A H -0.0903 -0.0202 0.2914 0.050 Uiso 1 1 calc R
H12B H 0.0021 0.0814 0.3734 0.050 Uiso 1 1 calc R
C13 C -0.1965(3) 0.0073(2) 0.4090(2) 0.0389(6) Uani 1 1 d .
C14 C -0.2478(4) -0.1193(3) 0.3939(2) 0.0518(8) Uani 1 1 d .
H14A H -0.2338 -0.1704 0.3380 0.062 Uiso 1 1 calc R
C15 C -0.3194(4) -0.1700(3) 0.4614(3) 0.0585(9) Uani 1 1 d .
H15A H -0.3523 -0.2547 0.4506 0.070 Uiso 1 1 calc R
C16 C -0.3419(4) -0.0956(3) 0.5442(3) 0.0595(9) Uani 1 1 d .
H16A H -0.3912 -0.1295 0.5890 0.071 Uiso 1 1 calc R
C17 C -0.2914(4) 0.0291(3) 0.5604(2) 0.0538(8) Uani 1 1 d .
H17A H -0.3070 0.0797 0.6162 0.065 Uiso 1 1 calc R
C18 C -0.2176(3) 0.0798(3) 0.4944(2) 0.0464(7) Uani 1 1 d .
H18A H -0.1814 0.1638 0.5073 0.056 Uiso 1 1 calc R
C19 C -0.1085(4) 0.2536(3) 0.0748(2) 0.0550(8) Uani 1 1 d .
H19A H -0.1649 0.3257 0.0949 0.083 Uiso 1 1 calc R
H19B H -0.1825 0.1923 0.0324 0.083 Uiso 1 1 calc R
H19C H -0.0283 0.2787 0.0408 0.083 Uiso 1 1 calc R
C20 C 0.1194(4) 0.0314(3) 0.1698(2) 0.0590(9) Uani 1 1 d .
H20A H 0.1628 0.0054 0.2316 0.088 Uiso 1 1 calc R
H20B H 0.2052 0.0515 0.1383 0.088 Uiso 1 1 calc R
H20C H 0.0516 -0.0356 0.1296 0.088 Uiso 1 1 calc R
C21 C -0.1207(4) 0.5986(3) 0.1748(2) 0.0646(9) Uani 1 1 d .
H21A H -0.0891 0.6613 0.1387 0.097 Uiso 1 1 calc R
H21B H -0.1800 0.6365 0.2214 0.097 Uiso 1 1 calc R
H21C H -0.1865 0.5335 0.1309 0.097 Uiso 1 1 calc R

loop_
_atom_site_aniso_label
_atom_site_aniso_U_11
_atom_site_aniso_U_22
_atom_site_aniso_U_33
_atom_site_aniso_U_23
_atom_site_aniso_U_13
_atom_site_aniso_U_12
Al 0.0448(5) 0.0429(5) 0.0408(5) 0.0097(4) 0.0129(4) 0.0063(4)
N 0.0373(11) 0.0391(12) 0.0424(13) 0.0098(10) 0.0108(10) 0.0068(9)
B3 0.061(2) 0.048(2) 0.050(2) 0.0027(17) 0.0064(17) -0.0054(17)
B4 0.067(2) 0.0328(16) 0.049(2) 0.0021(15) 0.0119(17) 0.0026(15)
B5 0.0502(19) 0.0447(18) 0.0386(18) 0.0088(15) 0.0077(15) 0.0047(15)
B6 0.0448(18) 0.0476(19) 0.0460(19) 0.0094(15) 0.0059(15) -0.0001(15)
B7 0.052(2) 0.049(2) 0.060(2) 0.0146(18) 0.0143(18) -0.0070(16)
B8 0.068(2) 0.0401(18) 0.060(2) 0.0126(17) 0.0117(19) -0.0035(17)
B9 0.065(2) 0.052(2) 0.044(2) 0.0138(17) 0.0120(17) -0.0016(17)
B10 0.0492(19) 0.0460(18) 0.049(2) 0.0084(16) 0.0110(16) 0.0049(15)
B11 0.0416(17) 0.0362(16) 0.0469(19) 0.0104(14) 0.0089(14) 0.0075(13)
C1 0.0447(15) 0.0348(13) 0.0396(15) 0.0083(12) 0.0092(12) 0.0064(12)
C2 0.0531(17) 0.0368(14) 0.0500(17) 0.0145(13) 0.0101(14) 0.0065(13)
C3 0.0431(15) 0.0398(15) 0.0509(17) 0.0099(13) 0.0110(13) 0.0126(12)
C4 0.0437(15) 0.0414(15) 0.0471(17) 0.0058(13) 0.0162(13) 0.0061(12)
C5 0.0375(15) 0.0554(17) 0.0497(18) 0.0074(15) 0.0088(13) 0.0036(13)
C6 0.0344(14) 0.0513(16) 0.0471(17) 0.0106(14) 0.0073(12) -0.0010(12)
C7 0.073(2) 0.066(2) 0.057(2) -0.0029(18) 0.0249(18) -0.0249(18)
C8 0.076(2) 0.071(2) 0.071(2) -0.010(2) 0.025(2) -0.017(2)
C9 0.065(2) 0.053(2) 0.073(2) 0.0059(18) -0.0028(19) -0.0099(17)
C10 0.060(2) 0.071(2) 0.075(3) 0.026(2) -0.0013(19) -0.0231(18)
C11 0.0452(17) 0.069(2) 0.059(2) 0.0155(18) 0.0109(15) -0.0079(15)
C12 0.0416(15) 0.0410(15) 0.0465(16) 0.0131(13) 0.0126(12) 0.0094(12)
C13 0.0348(13) 0.0401(14) 0.0438(16) 0.0145(12) 0.0063(12) 0.0056(11)
C14 0.0588(19) 0.0406(16) 0.0570(19) 0.0089(14) 0.0123(15) 0.0031(14)
C15 0.0544(19) 0.0463(17) 0.077(2) 0.0226(17) 0.0090(17) -0.0056(14)
C16 0.0453(17) 0.075(2) 0.068(2) 0.0385(19) 0.0137(16) 0.0078(16)
C17 0.0564(18) 0.0589(19) 0.0520(19) 0.0198(16) 0.0160(15) 0.0114(15)
C18 0.0553(17) 0.0409(15) 0.0449(17) 0.0093(13) 0.0121(14) 0.0028(13)
C19 0.063(2) 0.0565(19) 0.0446(18) 0.0107(15) 0.0063(15) -0.0028(15)
C20 0.066(2) 0.0570(19) 0.061(2) 0.0107(16) 0.0280(17) 0.0166(16)
C21 0.075(2) 0.0533(19) 0.067(2) 0.0236(17) 0.0043(18) 0.0183(17)

loop_
_atom_type_symbol
_atom_type_description
_atom_type_scat_dispersion_real
_atom_type_scat_dispersion_imag
_atom_type_scat_source
C C 0.0033 0.0016 'International Tables Vol C Tables 4.2.6.8 and 6.1.1.4'
H H 0.0000 0.0000 'International Tables Vol C Tables 4.2.6.8 and 6.1.1.4'
B B 0.0013 0.0007 'International Tables Vol C Tables 4.2.6.8 and 6.1.1.4'
N N 0.0061 0.0033 'International Tables Vol C Tables 4.2.6.8 and 6.1.1.4'
Al Al 0.0645 0.0514 'International Tables Vol C Tables 4.2.6.8 and 6.1.1.4'

loop_
_geom_angle_atom_site_label_1
_geom_angle_atom_site_label_2
_geom_angle_atom_site_label_3
_geom_angle
C20 Al C19 118.07(14)
C20 Al N 112.16(12)
C19 Al N 110.39(12)
C20 Al B11 110.04(13)
C19 Al B11 108.27(13)
N Al B11 95.50(11)
C5 N C4 107.4(2)
C5 N C12 111.3(2)
C4 N C12 109.6(2)
C5 N Al 113.71(17)
C4 N Al 109.18(16)
C12 N Al 105.64(15)
B8 B3 B5 106.7(3)
B8 B3 B4 59.0(2)
B5 B3 B4 59.69(19)
B8 B3 B6 107.5(3)
B5 B3 B6 60.20(19)
B4 B3 B6 107.8(2)
B8 B3 B7 60.0(2)
B5 B3 B7 107.9(2)
B4 B3 B7 107.5(3)
B6 B3 B7 60.09(19)
B8 B3 H3 122.6
B5 B3 H3 122.1
B4 B3 H3 122.2
B6 B3 H3 121.6
B7 B3 H3 121.7
C2 B4 B8 58.9(2)
C2 B4 C1 53.74(16)
B8 B4 C1 101.5(2)
C2 B4 B5 103.3(2)
B8 B4 B5 107.9(3)
C1 B4 B5 59.06(17)
C2 B4 B3 104.4(2)
B8 B4 B3 60.1(2)
C1 B4 B3 103.3(2)
B5 B4 B3 60.1(2)
C2 B4 H4 125.7
B8 B4 H4 122.7
C1 B4 H4 126.8
B5 B4 H4 121.9
B3 B4 H4 122.9
C1 B5 B11 55.94(16)
C1 B5 B4 59.92(17)
B11 B5 B4 107.1(2)
C1 B5 B3 104.0(2)
B11 B5 B3 106.6(2)
B4 B5 B3 60.2(2)
C1 B5 B6 101.7(2)
B11 B5 B6 58.97(18)
B4 B5 B6 108.1(2)
B3 B5 B6 60.03(19)
C1 B5 H5 126.3
B11 B5 H5 123.1
B4 B5 H5 120.6
B3 B5 H5 122.5
B6 B5 H5 123.3
B11 B6 B3 107.0(2)
B11 B6 B10 61.02(19)
B3 B6 B10 111.0(2)
B11 B6 B5 59.71(19)
B3 B6 B5 59.8(2)
B10 B6 B5 111.0(2)
B11 B6 B7 106.5(2)
B3 B6 B7 60.7(2)
B10 B6 B7 60.46(19)
B5 B6 B7 108.1(2)
B11 B6 H6 123.0
B3 B6 H6 121.1
B10 B6 H6 119.0
B5 B6 H6 121.0
B7 B6 H6 122.3
B8 B7 B9 59.5(2)
B8 B7 B6 105.9(2)
B9 B7 B6 107.4(2)
B8 B7 B10 110.7(2)
B9 B7 B10 63.2(2)
B6 B7 B10 59.27(19)
B8 B7 B3 58.8(2)
B9 B7 B3 106.8(2)
B6 B7 B3 59.20(19)
B10 B7 B3 108.8(2)
B8 B7 H7 122.1
B9 B7 H7 121.4
B6 B7 H7 123.5
B10 B7 H7 119.2
B3 B7 H7 122.7
C2 B8 B4 59.61(19)
C2 B8 B3 105.5(2)
B4 B8 B3 60.9(2)
C2 B8 B9 57.1(2)
B4 B8 B9 108.7(3)
B3 B8 B9 109.6(3)
C2 B8 B7 104.1(2)
B4 B8 B7 110.1(2)
B3 B8 B7 61.3(2)
B9 B8 B7 60.5(2)
C2 B8 H8 125.5
B4 B8 H8 120.2
B3 B8 H8 121.1
B9 B8 H8 121.4
B7 B8 H8 121.6
C2 B9 B8 59.1(2)
C2 B9 B7 105.2(3)
B8 B9 B7 60.0(2)
C2 B9 B10 106.0(2)
B8 B9 B10 107.4(2)
B7 B9 B10 58.57(19)
C2 B9 H9 114.8
B8 B9 H9 137.6
B7 B9 H9 139.2
B10 B9 H9 114.0
C2 B9 H50 95.1(12)
B8 B9 H50 133.8(12)
B7 B9 H50 97.6(12)
B10 B9 H50 39.1(12)
H9 B9 H50 86.6
B6 B10 B11 58.47(18)
B6 B10 B7 60.26(19)
B11 B10 B7 104.4(2)
B6 B10 B9 104.3(2)
B11 B10 B9 100.7(2)
B7 B10 B9 58.22(19)
B6 B10 H10 137.7
B11 B10 H10 117.1
B7 B10 H10 137.8
B9 B10 H10 117.2
B6 B10 H50 131.5(13)
B11 B10 H50 88.0(13)
B7 B10 H50 102.5(13)
B9 B10 H50 44.3(13)
H10 B10 H50 86.9
C1 B11 B6 107.7(2)
C1 B11 B5 61.36(18)
B6 B11 B5 61.33(19)
C1 B11 B10 108.2(2)
B6 B11 B10 60.5(2)
B5 B11 B10 111.9(2)
C1 B11 Al 94.75(17)
B6 B11 Al 152.7(2)
B5 B11 Al 145.8(2)
B10 B11 Al 98.21(19)
C1 B11 H11 123.1
B6 B11 H11 123.1
B5 B11 H11 122.1
B10 B11 H11 117.7
Al B11 H11 48.8
C3 C1 C2 117.9(2)
C3 C1 B11 120.8(2)
C2 C1 B11 113.7(2)
C3 C1 B5 118.1(2)
C2 C1 B5 111.6(2)
B11 C1 B5 62.71(18)
C3 C1 B4 114.9(2)
C2 C1 B4 61.88(18)
B11 C1 B4 113.7(2)
B5 C1 B4 61.02(18)
C21 C2 C1 119.1(2)
C21 C2 B9 119.4(3)
C1 C2 B9 111.3(2)
C21 C2 B8 119.1(2)
C1 C2 B8 112.0(2)
B9 C2 B8 63.8(2)
C21 C2 B4 114.9(2)
C1 C2 B4 64.39(18)
B9 C2 B4 115.9(2)
B8 C2 B4 61.5(2)
C4 C3 C1 113.7(2)
C4 C3 H3A 108.8
C1 C3 H3A 108.8
C4 C3 H3B 108.8
C1 C3 H3B 108.8
H3A C3 H3B 107.7
N C4 C3 115.2(2)
N C4 H4A 108.5
C3 C4 H4A 108.5
N C4 H4B 108.5
C3 C4 H4B 108.5
H4A C4 H4B 107.5
C6 C5 N 116.9(2)
C6 C5 H5A 108.1
N C5 H5A 108.1
C6 C5 H5B 108.1
N C5 H5B 108.1
H5A C5 H5B 107.3
C7 C6 C11 117.1(3)
C7 C6 C5 123.5(3)
C11 C6 C5 119.4(3)
C6 C7 C8 121.3(3)
C6 C7 H7A 119.3
C8 C7 H7A 119.3
C9 C8 C7 120.5(3)
C9 C8 H8A 119.8
C7 C8 H8A 119.8
C8 C9 C10 119.4(3)
C8 C9 H9A 120.3
C10 C9 H9A 120.3
C9 C10 C11 120.2(3)
C9 C10 H10A 119.9
C11 C10 H10A 119.9
C10 C11 C6 121.4(3)
C10 C11 H11A 119.3
C6 C11 H11A 119.3
C13 C12 N 120.1(2)
C13 C12 H12A 107.3
N C12 H12A 107.3
C13 C12 H12B 107.3
N C12 H12B 107.3
H12A C12 H12B 106.9
C18 C13 C14 117.7(3)
C18 C13 C12 124.3(2)
C14 C13 C12 117.6(3)
C15 C14 C13 120.8(3)
C15 C14 H14A 119.6
C13 C14 H14A 119.6
C16 C15 C14 120.3(3)
C16 C15 H15A 119.9
C14 C15 H15A 119.9
C17 C16 C15 119.6(3)
C17 C16 H16A 120.2
C15 C16 H16A 120.2
C16 C17 C18 120.5(3)
C16 C17 H17A 119.8
C18 C17 H17A 119.8
C17 C18 C13 121.1(3)
C17 C18 H18A 119.5
C13 C18 H18A 119.5
Al C19 H19A 109.5
Al C19 H19B 109.5
H19A C19 H19B 109.5
Al C19 H19C 109.5
H19A C19 H19C 109.5
H19B C19 H19C 109.5
Al C20 H20A 109.5
Al C20 H20B 109.5
H20A C20 H20B 109.5
Al C20 H20C 109.5
H20A C20 H20C 109.5
H20B C20 H20C 109.5
C2 C21 H21A 109.5
C2 C21 H21B 109.5
H21A C21 H21B 109.5
C2 C21 H21C 109.5
H21A C21 H21C 109.5
H21B C21 H21C 109.5

loop_
_geom_bond_atom_site_label_1
_geom_bond_atom_site_label_2
_geom_bond_distance
Al C20 1.961(3)
Al C19 1.965(3)
Al N 2.066(2)
Al B11 2.305(3)
N C5 1.511(3)
N C4 1.519(3)
N C12 1.522(3)
B3 B8 1.760(5)
B3 B5 1.773(5)
B3 B4 1.774(5)
B3 B6 1.778(5)
B3 B7 1.805(5)
B3 H3 1.1000
B4 C2 1.708(5)
B4 B8 1.740(5)
B4 C1 1.746(4)
B4 B5 1.765(4)
B4 H4 1.1000
B5 C1 1.731(4)
B5 B11 1.752(5)
B5 B6 1.781(5)
B5 H5 1.1000
B6 B11 1.739(5)
B6 B10 1.776(5)
B6 B7 1.794(5)
B6 H6 1.1000
B7 B8 1.781(5)
B7 B9 1.791(5)
B7 B10 1.797(5)
B7 H7 1.1000
B8 C2 1.695(5)
B8 B9 1.773(5)
B8 H8 1.1000
B9 C2 1.660(5)
B9 B10 1.880(5)
B9 H9 1.1000
B9 H50 1.32(3)
B10 B11 1.785(5)
B10 H10 1.1000
B10 H50 1.19(3)
B11 C1 1.634(4)
B11 H11 1.1000
C1 C3 1.540(4)
C1 C2 1.561(4)
C2 C21 1.534(4)
C3 C4 1.526(4)
C3 H3A 0.9700
C3 H3B 0.9700
C4 H4A 0.9700
C4 H4B 0.9700
C5 C6 1.510(4)
C5 H5A 0.9700
C5 H5B 0.9700
C6 C7 1.383(4)
C6 C11 1.386(4)
C7 C8 1.391(5)
C7 H7A 0.9300
C8 C9 1.353(5)
C8 H8A 0.9300
C9 C10 1.378(5)
C9 H9A 0.9300
C10 C11 1.381(5)
C10 H10A 0.9300
C11 H11A 0.9300
C12 C13 1.519(4)
C12 H12A 0.9700
C12 H12B 0.9700
C13 C18 1.391(4)
C13 C14 1.396(4)
C14 C15 1.386(4)
C14 H14A 0.9300
C15 C16 1.375(5)
C15 H15A 0.9300
C16 C17 1.373(5)
C16 H16A 0.9300
C17 C18 1.380(4)
C17 H17A 0.9300
C18 H18A 0.9300
C19 H19A 0.9600
C19 H19B 0.9600
C19 H19C 0.9600
C20 H20A 0.9600
C20 H20B 0.9600
C20 H20C 0.9600
C21 H21A 0.9600
C21 H21B 0.9600
C21 H21C 0.9600

loop_
_geom_torsion_atom_site_label_1
_geom_torsion_atom_site_label_2
_geom_torsion_atom_site_label_3
_geom_torsion_atom_site_label_4
_geom_torsion
C20 Al N C5 -99.7(2)
C19 Al N C5 34.2(2)
B11 Al N C5 146.05(18)
C20 Al N C4 140.45(18)
C19 Al N C4 -85.65(19)
B11 Al N C4 26.18(17)
C20 Al N C12 22.6(2)
C19 Al N C12 156.54(17)
B11 Al N C12 -91.63(17)
B8 B3 B4 C2 40.3(2)
B5 B3 B4 C2 -97.3(2)
B6 B3 B4 C2 -59.8(3)
B7 B3 B4 C2 3.6(3)
B5 B3 B4 B8 -137.6(3)
B6 B3 B4 B8 -100.1(3)
B7 B3 B4 B8 -36.7(2)
B8 B3 B4 C1 95.8(2)
B5 B3 B4 C1 -41.8(2)
B6 B3 B4 C1 -4.3(3)
B7 B3 B4 C1 59.1(3)
B8 B3 B4 B5 137.6(3)
B6 B3 B4 B5 37.5(2)
B7 B3 B4 B5 100.9(3)
C2 B4 B5 C1 -31.7(2)
B8 B4 B5 C1 -93.0(3)
B3 B4 B5 C1 -130.8(2)
C2 B4 B5 B11 -0.6(3)
B8 B4 B5 B11 -61.8(3)
C1 B4 B5 B11 31.1(2)
B3 B4 B5 B11 -99.7(3)
C2 B4 B5 B3 99.1(3)
B8 B4 B5 B3 37.9(2)
C1 B4 B5 B3 130.8(2)
C2 B4 B5 B6 61.6(3)
B8 B4 B5 B6 0.3(3)
C1 B4 B5 B6 93.3(2)
B3 B4 B5 B6 -37.5(2)
B8 B3 B5 C1 5.4(3)
B4 B3 B5 C1 42.4(2)
B6 B3 B5 C1 -95.6(2)
B7 B3 B5 C1 -57.7(3)
B8 B3 B5 B11 63.5(3)
B4 B3 B5 B11 100.6(2)
B6 B3 B5 B11 -37.5(2)
B7 B3 B5 B11 0.4(3)
B8 B3 B5 B4 -37.1(2)
B6 B3 B5 B4 -138.1(3)
B7 B3 B5 B4 -100.2(3)
B8 B3 B5 B6 101.0(3)
B4 B3 B5 B6 138.1(3)
B7 B3 B5 B6 37.9(2)
B8 B3 B6 B11 -61.6(3)
B5 B3 B6 B11 37.9(2)
B4 B3 B6 B11 0.6(3)
B7 B3 B6 B11 -99.7(3)
B8 B3 B6 B10 3.2(3)
B5 B3 B6 B10 102.8(3)
B4 B3 B6 B10 65.4(3)
B7 B3 B6 B10 -34.9(2)
B8 B3 B6 B5 -99.5(3)
B4 B3 B6 B5 -37.3(2)
B7 B3 B6 B5 -137.6(3)
B8 B3 B6 B7 38.1(2)
B5 B3 B6 B7 137.6(3)
B4 B3 B6 B7 100.3(3)
C1 B5 B6 B11 -37.60(19)
B4 B5 B6 B11 -99.5(2)
B3 B5 B6 B11 -137.1(2)
C1 B5 B6 B3 99.5(2)
B11 B5 B6 B3 137.1(2)
B4 B5 B6 B3 37.6(2)
C1 B5 B6 B10 -3.2(3)
B11 B5 B6 B10 34.4(2)
B4 B5 B6 B10 -65.1(3)
B3 B5 B6 B10 -102.7(3)
C1 B5 B6 B7 61.3(3)
B11 B5 B6 B7 98.9(3)
B4 B5 B6 B7 -0.6(3)
B3 B5 B6 B7 -38.2(2)
B11 B6 B7 B8 63.5(3)
B3 B6 B7 B8 -37.1(2)
B10 B6 B7 B8 105.0(3)
B5 B6 B7 B8 0.7(3)
B11 B6 B7 B9 1.1(3)
B3 B6 B7 B9 -99.5(3)
B10 B6 B7 B9 42.7(2)
B5 B6 B7 B9 -61.7(3)
B11 B6 B7 B10 -41.6(2)
B3 B6 B7 B10 -142.2(3)
B5 B6 B7 B10 -104.4(3)
B11 B6 B7 B3 100.6(3)
B10 B6 B7 B3 142.2(3)
B5 B6 B7 B3 37.8(2)
B5 B3 B7 B8 99.3(3)
B4 B3 B7 B8 36.3(2)
B6 B3 B7 B8 137.2(3)
B8 B3 B7 B9 -36.6(2)
B5 B3 B7 B9 62.6(3)
B4 B3 B7 B9 -0.4(3)
B6 B3 B7 B9 100.6(3)
B8 B3 B7 B6 -137.2(3)
B5 B3 B7 B6 -37.9(2)
B4 B3 B7 B6 -100.9(3)
B8 B3 B7 B10 -103.4(3)
B5 B3 B7 B10 -4.1(3)
B4 B3 B7 B10 -67.1(3)
B6 B3 B7 B10 33.8(2)
C1 B4 B8 C2 34.07(19)
B5 B4 B8 C2 95.0(2)
B3 B4 B8 C2 132.9(2)
C2 B4 B8 B3 -132.9(2)
C1 B4 B8 B3 -98.8(2)
B5 B4 B8 B3 -37.9(2)
C2 B4 B8 B9 -30.4(2)
C1 B4 B8 B9 3.6(3)
B5 B4 B8 B9 64.6(3)
B3 B4 B8 B9 102.5(3)
C2 B4 B8 B7 -94.9(3)
C1 B4 B8 B7 -60.9(3)
B5 B4 B8 B7 0.1(3)
B3 B4 B8 B7 38.0(2)
B5 B3 B8 C2 -3.6(3)
B4 B3 B8 C2 -41.0(2)
B6 B3 B8 C2 59.7(3)
B7 B3 B8 C2 97.8(3)
B5 B3 B8 B4 37.4(2)
B6 B3 B8 B4 100.7(3)
B7 B3 B8 B4 138.8(3)
B5 B3 B8 B9 -63.6(3)
B4 B3 B8 B9 -101.0(3)
B6 B3 B8 B9 -0.4(4)
B7 B3 B8 B9 37.8(2)
B5 B3 B8 B7 -101.4(3)
B4 B3 B8 B7 -138.8(3)
B6 B3 B8 B7 -38.1(2)
B9 B7 B8 C2 38.3(2)
B6 B7 B8 C2 -62.8(3)
B10 B7 B8 C2 -0.2(3)
B3 B7 B8 C2 -100.2(3)
B9 B7 B8 B4 100.7(3)
B6 B7 B8 B4 -0.5(3)
B10 B7 B8 B4 62.1(3)
B3 B7 B8 B4 -37.8(2)
B9 B7 B8 B3 138.5(3)
B6 B7 B8 B3 37.3(2)
B10 B7 B8 B3 99.9(3)
B6 B7 B8 B9 -101.1(3)
B10 B7 B8 B9 -38.5(2)
B3 B7 B8 B9 -138.5(3)
B4 B8 B9 C2 31.3(2)
B3 B8 B9 C2 96.2(3)
B7 B8 B9 C2 134.3(2)
C2 B8 B9 B7 -134.3(2)
B4 B8 B9 B7 -103.0(3)
B3 B8 B9 B7 -38.1(2)
C2 B8 B9 B10 -98.6(2)
B4 B8 B9 B10 -67.3(3)
B3 B8 B9 B10 -2.4(3)
B7 B8 B9 B10 35.7(2)
B8 B7 B9 C2 -39.5(2)
B6 B7 B9 C2 59.0(3)
B10 B7 B9 C2 99.8(2)
B3 B7 B9 C2 -3.2(3)
B6 B7 B9 B8 98.5(3)
B10 B7 B9 B8 139.3(3)
B3 B7 B9 B8 36.3(2)
B8 B7 B9 B10 -139.3(3)
B6 B7 B9 B10 -40.7(2)
B3 B7 B9 B10 -103.0(3)
B3 B6 B10 B11 -98.4(3)
B5 B6 B10 B11 -33.9(2)
B7 B6 B10 B11 -133.3(2)
B11 B6 B10 B7 133.3(2)
B3 B6 B10 B7 35.0(2)
B5 B6 B10 B7 99.5(3)
B11 B6 B10 B9 93.9(2)
B3 B6 B10 B9 -4.5(3)
B5 B6 B10 B9 60.0(3)
B7 B6 B10 B9 -39.5(2)
B8 B7 B10 B6 -96.6(3)
B9 B7 B10 B6 -133.6(2)
B3 B7 B10 B6 -33.8(2)
B8 B7 B10 B11 -56.8(3)
B9 B7 B10 B11 -93.8(2)
B6 B7 B10 B11 39.8(2)
B3 B7 B10 B11 6.0(3)
B8 B7 B10 B9 37.0(2)
B6 B7 B10 B9 133.6(2)
B3 B7 B10 B9 99.8(3)
C2 B9 B10 B6 -57.8(3)
B8 B9 B10 B6 4.2(3)
B7 B9 B10 B6 40.5(2)
C2 B9 B10 B11 2.2(3)
B8 B9 B10 B11 64.1(3)
B7 B9 B10 B11 100.4(3)
C2 B9 B10 B7 -98.2(3)
B8 B9 B10 B7 -36.3(2)
B3 B6 B11 C1 3.7(3)
B10 B6 B11 C1 -101.3(2)
B5 B6 B11 C1 41.6(2)
B7 B6 B11 C1 -60.0(3)
B3 B6 B11 B5 -38.0(2)
B10 B6 B11 B5 -143.0(2)
B7 B6 B11 B5 -101.7(3)
B3 B6 B11 B10 105.0(3)
B5 B6 B11 B10 143.0(2)
B7 B6 B11 B10 41.3(2)
B3 B6 B11 Al 147.4(4)
B10 B6 B11 Al 42.4(4)
B5 B6 B11 Al -174.6(5)
B7 B6 B11 Al 83.7(5)
B4 B5 B11 C1 -32.7(2)
B3 B5 B11 C1 -95.9(2)
B6 B5 B11 C1 -133.9(2)
C1 B5 B11 B6 133.9(2)
B4 B5 B11 B6 101.2(3)
B3 B5 B11 B6 38.0(2)
C1 B5 B11 B10 99.4(2)
B4 B5 B11 B10 66.7(3)
B3 B5 B11 B10 3.6(3)
B6 B5 B11 B10 -34.4(2)
C1 B5 B11 Al -50.5(3)
B4 B5 B11 Al -83.2(4)
B3 B5 B11 Al -146.4(3)
B6 B5 B11 Al 175.6(4)
B6 B10 B11 C1 100.4(3)
B7 B10 B11 C1 59.7(3)
B9 B10 B11 C1 0.1(3)
B7 B10 B11 B6 -40.7(2)
B9 B10 B11 B6 -100.4(2)
B6 B10 B11 B5 34.7(2)
B7 B10 B11 B5 -6.0(3)
B9 B10 B11 B5 -65.6(3)
B6 B10 B11 Al -161.78(19)
B7 B10 B11 Al 157.52(18)
B9 B10 B11 Al 97.8(2)
C20 Al B11 C1 179.34(16)
C19 Al B11 C1 49.0(2)
N Al B11 C1 -64.65(17)
C20 Al B11 B6 33.8(5)
C19 Al B11 B6 -96.6(4)
N Al B11 B6 149.8(4)
C20 Al B11 B5 -137.8(3)
C19 Al B11 B5 91.8(4)
N Al B11 B5 -21.8(4)
C20 Al B11 B10 70.2(2)
C19 Al B11 B10 -60.23(19)
N Al B11 B10 -173.83(16)
B6 B11 C1 C3 -149.7(2)
B5 B11 C1 C3 -108.1(3)
B10 B11 C1 C3 146.4(3)
Al B11 C1 C3 46.1(3)
B6 B11 C1 C2 61.4(3)
B5 B11 C1 C2 103.0(2)
B10 B11 C1 C2 -2.5(3)
Al B11 C1 C2 -102.8(2)
B6 B11 C1 B5 -41.6(2)
B10 B11 C1 B5 -105.6(3)
Al B11 C1 B5 154.2(2)
B6 B11 C1 B4 -6.9(3)
B5 B11 C1 B4 34.7(2)
B10 B11 C1 B4 -70.8(3)
Al B11 C1 B4 -171.09(18)
B11 B5 C1 C3 112.1(3)
B4 B5 C1 C3 -104.5(3)
B3 B5 C1 C3 -147.0(2)
B6 B5 C1 C3 151.3(2)
B11 B5 C1 C2 -106.4(2)
B4 B5 C1 C2 37.0(2)
B3 B5 C1 C2 -5.5(3)
B6 B5 C1 C2 -67.2(3)
B4 B5 C1 B11 143.4(2)
B3 B5 C1 B11 100.8(2)
B6 B5 C1 B11 39.1(2)
B11 B5 C1 B4 -143.4(2)
B3 B5 C1 B4 -42.6(2)
B6 B5 C1 B4 -104.3(2)
C2 B4 C1 C3 -109.7(2)
B8 B4 C1 C3 -146.2(2)
B5 B4 C1 C3 109.7(3)
B3 B4 C1 C3 152.1(2)
B8 B4 C1 C2 -36.5(2)
B5 B4 C1 C2 -140.6(2)
B3 B4 C1 C2 -98.2(2)
C2 B4 C1 B11 105.2(2)
B8 B4 C1 B11 68.7(3)
B5 B4 C1 B11 -35.4(2)
B3 B4 C1 B11 7.0(3)
C2 B4 C1 B5 140.6(2)
B8 B4 C1 B5 104.1(3)
B3 B4 C1 B5 42.4(2)
C3 C1 C2 C21 -0.6(4)
B11 C1 C2 C21 149.3(3)
B5 C1 C2 C21 -142.1(3)
B4 C1 C2 C21 -105.5(3)
C3 C1 C2 B9 -145.6(3)
B11 C1 C2 B9 4.2(3)
B5 C1 C2 B9 72.8(3)
B4 C1 C2 B9 109.4(3)
C3 C1 C2 B8 145.1(3)
B11 C1 C2 B8 -65.1(3)
B5 C1 C2 B8 3.5(3)
B4 C1 C2 B8 40.2(2)
C3 C1 C2 B4 104.9(3)
B11 C1 C2 B4 -105.3(3)
B5 C1 C2 B4 -36.7(2)
B8 B9 C2 C21 110.2(3)
B7 B9 C2 C21 150.1(3)
B10 B9 C2 C21 -148.8(3)
B8 B9 C2 C1 -104.8(3)
B7 B9 C2 C1 -64.9(3)
B10 B9 C2 C1 -3.9(3)
B7 B9 C2 B8 39.9(2)
B10 B9 C2 B8 101.0(3)
B8 B9 C2 B4 -33.9(2)
B7 B9 C2 B4 6.0(3)
B10 B9 C2 B4 67.1(3)
B4 B8 C2 C21 104.2(3)
B3 B8 C2 C21 145.8(3)
B9 B8 C2 C21 -110.6(3)
B7 B8 C2 C21 -150.6(3)
B4 B8 C2 C1 -41.4(2)
B3 B8 C2 C1 0.2(3)
B9 B8 C2 C1 103.7(2)
B7 B8 C2 C1 63.8(3)
B4 B8 C2 B9 -145.2(2)
B3 B8 C2 B9 -103.6(3)
B7 B8 C2 B9 -39.9(2)
B3 B8 C2 B4 41.6(2)
B9 B8 C2 B4 145.2(2)
B7 B8 C2 B4 105.2(3)
B8 B4 C2 C21 -111.0(3)
C1 B4 C2 C21 111.9(3)
B5 B4 C2 C21 145.9(3)
B3 B4 C2 C21 -152.0(3)
B8 B4 C2 C1 137.1(2)
B5 B4 C2 C1 34.0(2)
B3 B4 C2 C1 96.2(2)
B8 B4 C2 B9 34.7(2)
C1 B4 C2 B9 -102.4(2)
B5 B4 C2 B9 -68.4(3)
B3 B4 C2 B9 -6.2(3)
C1 B4 C2 B8 -137.1(2)
B5 B4 C2 B8 -103.1(3)
B3 B4 C2 B8 -41.0(2)
C2 C1 C3 C4 167.5(2)
B11 C1 C3 C4 19.9(4)
B5 C1 C3 C4 -53.4(3)
B4 C1 C3 C4 -122.5(3)
C5 N C4 C3 -84.6(3)
C12 N C4 C3 154.4(2)
Al N C4 C3 39.1(3)
C1 C3 C4 N -79.6(3)
C4 N C5 C6 -171.2(2)
C12 N C5 C6 -51.3(3)
Al N C5 C6 67.9(3)
N C5 C6 C7 -65.7(4)
N C5 C6 C11 118.0(3)
C11 C6 C7 C8 -1.4(5)
C5 C6 C7 C8 -177.8(3)
C6 C7 C8 C9 1.4(6)
C7 C8 C9 C10 0.0(6)
C8 C9 C10 C11 -1.4(5)
C9 C10 C11 C6 1.4(5)
C7 C6 C11 C10 0.0(5)
C5 C6 C11 C10 176.6(3)
C5 N C12 C13 -54.6(3)
C4 N C12 C13 64.0(3)
Al N C12 C13 -178.5(2)
N C12 C13 C18 -67.9(4)
N C12 C13 C14 119.8(3)
C18 C13 C14 C15 1.0(4)
C12 C13 C14 C15 173.8(3)
C13 C14 C15 C16 0.4(5)
C14 C15 C16 C17 -0.8(5)
C15 C16 C17 C18 -0.3(5)
C16 C17 C18 C13 1.8(4)
C14 C13 C18 C17 -2.1(4)
C12 C13 C18 C17 -174.3(2)
